data_7022352
loop_
_publ_author_name
'Shishilov, Oleg N.'
'Akhmadullina, Nailya S.'
'Rezinkova, Yaroslavna N.'
'Podobedov, Roman E.'
'Churakov, Andrei V.'
'Efimenko, Inessa A.'

_publ_section_title
;
 Reactivity of polynuclear palladium carboxylate complexes towards
 acetonitrile: synthesis and X-ray study of
 Pd2(C6H4-o-C(=NH)CH3)2(CH3CO2)2 and
 Pd5(CH3C(=N)OC(=N)CH3)(NO)(NO2)x(RCO2)7-x.
;
_journal_issue 10
_journal_name_full 'Dalton transactions (Cambridge, England : 2003)'
_journal_page_first 3712
_journal_page_last 3720
_journal_paper_doi 10.1039/c2dt32407e
_journal_volume 42
_journal_year 2013
_chemical_formula_moiety 'C20 H22 N2 O4 Pd2'
_chemical_formula_sum 'C20 H22 N2 O4 Pd2'
_chemical_formula_weight 567.20
_chemical_name_systematic
;
?
;
_space_group_IT_number 70
_symmetry_cell_setting orthorhombic
_symmetry_space_group_name_Hall '-F 2uv 2vw'
_symmetry_space_group_name_H-M 'F d d d :2'
_atom_sites_solution_hydrogens mixed
_atom_sites_solution_primary direct
_atom_sites_solution_secondary difmap
_audit_creation_method SHELXL-97
_cell_angle_alpha 90.00
_cell_angle_beta 90.00
_cell_angle_gamma 90.00
_cell_formula_units_Z 16
_cell_length_a 13.1912(19)
_cell_length_b 20.076(3)
_cell_length_c 32.596(5)
_cell_measurement_reflns_used 9965
_cell_measurement_temperature 173(2)
_cell_measurement_theta_max 29.860
_cell_measurement_theta_min 2.383
_cell_volume 8632(2)
_computing_cell_refinement 'SAINT (Bruker, 2008)'
_computing_data_collection 'APEX2 (Bruker, 2008)'
_computing_data_reduction SAINT
_computing_molecular_graphics SHELXTL
_computing_publication_material SHELXTL
_computing_structure_refinement SHELXTL
_computing_structure_solution 'SHELXTL (Sheldrick, 2008)'
_diffrn_ambient_temperature 173(2)
_diffrn_measured_fraction_theta_full 0.999
_diffrn_measured_fraction_theta_max 0.999
_diffrn_measurement_device_type 'Bruker SMART APEX II'
_diffrn_measurement_method \w
_diffrn_radiation_monochromator graphite
_diffrn_radiation_source 'fine-focus sealed tube'
_diffrn_radiation_type MoK\a
_diffrn_radiation_wavelength 0.71073
_diffrn_reflns_av_R_equivalents 0.0255
_diffrn_reflns_av_sigmaI/netI 0.0138
_diffrn_reflns_limit_h_max 17
_diffrn_reflns_limit_h_min -17
_diffrn_reflns_limit_k_max 26
_diffrn_reflns_limit_k_min -26
_diffrn_reflns_limit_l_max 42
_diffrn_reflns_limit_l_min -42
_diffrn_reflns_number 21325
_diffrn_reflns_theta_full 28.00
_diffrn_reflns_theta_max 28.00
_diffrn_reflns_theta_min 1.95
_diffrn_standards_decay_% 0
_diffrn_standards_interval_time 0
_diffrn_standards_number 0
_exptl_absorpt_coefficient_mu 1.693
_exptl_absorpt_correction_T_max 0.9052
_exptl_absorpt_correction_T_min 0.8490
_exptl_absorpt_correction_type multi-scan
_exptl_absorpt_process_details 'SADABS (Bruker, 2004)'
_exptl_crystal_colour yellow
_exptl_crystal_density_diffrn 1.746
_exptl_crystal_density_method 'not measured'
_exptl_crystal_description block
_exptl_crystal_F_000 4480
_exptl_crystal_size_max 0.10
_exptl_crystal_size_mid 0.10
_exptl_crystal_size_min 0.06
_refine_diff_density_max 0.494
_refine_diff_density_min -0.358
_refine_diff_density_rms 0.073
_refine_ls_extinction_method none
_refine_ls_goodness_of_fit_ref 0.971
_refine_ls_hydrogen_treatment constr
_refine_ls_matrix_type full
_refine_ls_number_parameters 129
_refine_ls_number_reflns 2609
_refine_ls_number_restraints 0
_refine_ls_restrained_S_all 0.971
_refine_ls_R_factor_all 0.0243
_refine_ls_R_factor_gt 0.0204
_refine_ls_shift/su_max 0.002
_refine_ls_shift/su_mean 0.000
_refine_ls_structure_factor_coef Fsqd
_refine_ls_weighting_details 'calc w=1/[\s^2^(Fo^2^)+(0.0700P)^2^+0.0000P] where P=(Fo^2^+2Fc^2^)/3'
_refine_ls_weighting_scheme calc
_refine_ls_wR_factor_gt 0.0786
_refine_ls_wR_factor_ref 0.0821
_reflns_number_gt 2337
_reflns_number_total 2609
_reflns_threshold_expression I>2\s(I)
_cod_data_source_file c2dt32407e.txt
_cod_data_source_block a2
_cod_original_sg_symbol_H-M 'F d d d'
_cod_database_code 7022352

loop_
_symmetry_equiv_pos_as_xyz
'x, y, z'
'-x+3/4, -y+3/4, z'
'-x+3/4, y, -z+3/4'
'x, -y+3/4, -z+3/4'
'x, y+1/2, z+1/2'
'-x+3/4, -y+5/4, z+1/2'
'-x+3/4, y+1/2, -z+5/4'
'x, -y+5/4, -z+5/4'
'x+1/2, y, z+1/2'
'-x+5/4, -y+3/4, z+1/2'
'-x+5/4, y, -z+5/4'
'x+1/2, -y+3/4, -z+5/4'
'x+1/2, y+1/2, z'
'-x+5/4, -y+5/4, z'
'-x+5/4, y+1/2, -z+3/4'
'x+1/2, -y+5/4, -z+3/4'
'-x, -y, -z'
'x-3/4, y-3/4, -z'
'x-3/4, -y, z-3/4'
'-x, y-3/4, z-3/4'
'-x, -y+1/2, -z+1/2'
'x-3/4, y-1/4, -z+1/2'
'x-3/4, -y+1/2, z-1/4'
'-x, y-1/4, z-1/4'
'-x+1/2, -y, -z+1/2'
'x-1/4, y-3/4, -z+1/2'
'x-1/4, -y, z-1/4'
'-x+1/2, y-3/4, z-1/4'
'-x+1/2, -y+1/2, -z'
'x-1/4, y-1/4, -z'
'x-1/4, -y+1/2, z-3/4'
'-x+1/2, y-1/4, z-3/4'

loop_
_atom_site_label
_atom_site_type_symbol
_atom_site_fract_x
_atom_site_fract_y
_atom_site_fract_z
_atom_site_U_iso_or_equiv
_atom_site_adp_type
_atom_site_occupancy
_atom_site_symmetry_multiplicity
_atom_site_calc_flag
_atom_site_refinement_flags
Pd1 Pd 0.684356(11) 0.392217(8) 0.087747(5) 0.02352(9) Uani 1 1 d .
N1 N 0.77220(15) 0.31152(10) 0.09197(6) 0.0285(4) Uani 1 1 d .
H1 H 0.8265 0.3111 0.1076 0.034 Uiso 1 1 calc R
O1 O 0.59410(14) 0.47313(8) 0.07525(5) 0.0337(4) Uani 1 1 d .
O2 O 0.47481(12) 0.45333(8) 0.12229(5) 0.0333(4) Uani 1 1 d .
C1 C 0.65423(19) 0.26976(12) 0.04647(8) 0.0354(5) Uani 1 1 d .
C2 C 0.61007(17) 0.33337(11) 0.05009(6) 0.0277(4) Uani 1 1 d .
C3 C 0.5219(2) 0.34731(14) 0.02804(8) 0.0421(6) Uani 1 1 d .
H3 H 0.4912 0.3900 0.0300 0.051 Uiso 1 1 calc R
C4 C 0.4788(2) 0.29852(18) 0.00304(9) 0.0538(8) Uani 1 1 d .
H4 H 0.4187 0.3084 -0.0118 0.065 Uiso 1 1 calc R
C5 C 0.5222(2) 0.23596(18) -0.00043(10) 0.0587(8) Uani 1 1 d .
H5 H 0.4915 0.2030 -0.0173 0.070 Uiso 1 1 calc R
C6 C 0.6108(2) 0.22164(15) 0.02085(10) 0.0513(7) Uani 1 1 d .
H6 H 0.6419 0.1792 0.0180 0.062 Uiso 1 1 calc R
C7 C 0.74627(19) 0.26010(12) 0.07085(7) 0.0335(5) Uani 1 1 d .
C8 C 0.8052(2) 0.19615(14) 0.07138(11) 0.0500(7) Uani 1 1 d .
H8A H 0.8671 0.2021 0.0876 0.075 Uiso 1 1 calc R
H8B H 0.8234 0.1837 0.0432 0.075 Uiso 1 1 calc R
H8C H 0.7637 0.1609 0.0836 0.075 Uiso 1 1 calc R
C9 C 0.51039(19) 0.48446(12) 0.09223(7) 0.0316(5) Uani 1 1 d .
C10 C 0.4506(2) 0.54078(16) 0.07442(10) 0.0528(8) Uani 1 1 d .
H10A H 0.3790 0.5357 0.0818 0.079 Uiso 1 1 calc R
H10B H 0.4575 0.5405 0.0445 0.079 Uiso 1 1 calc R
H10C H 0.4761 0.5831 0.0853 0.079 Uiso 1 1 calc R

loop_
_atom_site_aniso_label
_atom_site_aniso_U_11
_atom_site_aniso_U_22
_atom_site_aniso_U_33
_atom_site_aniso_U_23
_atom_site_aniso_U_13
_atom_site_aniso_U_12
Pd1 0.02065(13) 0.02619(13) 0.02370(13) -0.00176(5) 0.00279(5) 0.00045(5)
N1 0.0253(9) 0.0302(10) 0.0299(9) -0.0013(7) -0.0034(7) 0.0017(8)
O1 0.0346(9) 0.0326(8) 0.0339(8) 0.0058(7) 0.0099(7) 0.0083(7)
O2 0.0246(8) 0.0370(8) 0.0382(9) 0.0109(7) 0.0067(7) 0.0085(6)
C1 0.0356(12) 0.0373(12) 0.0332(12) -0.0078(9) -0.0054(10) -0.0006(10)
C2 0.0264(10) 0.0331(11) 0.0237(9) -0.0028(8) -0.0011(8) 0.0001(9)
C3 0.0347(13) 0.0537(16) 0.0379(13) -0.0088(11) -0.0054(11) 0.0078(12)
C4 0.0407(15) 0.073(2) 0.0481(16) -0.0151(15) -0.0190(13) 0.0063(15)
C5 0.0531(18) 0.068(2) 0.0551(17) -0.0234(16) -0.0194(15) -0.0077(16)
C6 0.0609(18) 0.0412(14) 0.0518(17) -0.0155(12) -0.0162(14) 0.0011(14)
C7 0.0355(12) 0.0294(11) 0.0355(12) -0.0018(9) -0.0038(9) 0.0011(9)
C8 0.0558(18) 0.0336(14) 0.0605(18) -0.0060(13) -0.0130(14) 0.0123(12)
C9 0.0307(12) 0.0304(11) 0.0338(11) 0.0032(9) 0.0039(9) 0.0070(9)
C10 0.0552(18) 0.0521(17) 0.0511(16) 0.0183(14) 0.0098(14) 0.0275(14)

loop_
_atom_type_symbol
_atom_type_description
_atom_type_scat_dispersion_real
_atom_type_scat_dispersion_imag
_atom_type_scat_source
C C 0.0033 0.0016 'International Tables Vol C Tables 4.2.6.8 and 6.1.1.4'
H H 0.0000 0.0000 'International Tables Vol C Tables 4.2.6.8 and 6.1.1.4'
N N 0.0061 0.0033 'International Tables Vol C Tables 4.2.6.8 and 6.1.1.4'
O O 0.0106 0.0060 'International Tables Vol C Tables 4.2.6.8 and 6.1.1.4'
Pd Pd -0.9988 1.0072 'International Tables Vol C Tables 4.2.6.8 and 6.1.1.4'

loop_
_geom_angle_atom_site_label_1
_geom_angle_atom_site_label_2
_geom_angle_atom_site_label_3
_geom_angle
_geom_angle_site_symmetry_1
_geom_angle_site_symmetry_3
C2 Pd1 N1 81.06(8) . .
C2 Pd1 O1 93.59(8) . .
N1 Pd1 O1 172.49(7) . .
C2 Pd1 O2 176.07(8) . 11_554
N1 Pd1 O2 95.60(7) . 11_554
O1 Pd1 O2 89.53(7) . 11_554
C2 Pd1 Pd1 104.75(7) . 11_554
N1 Pd1 Pd1 104.87(5) . 11_554
O1 Pd1 Pd1 81.52(5) . 11_554
O2 Pd1 Pd1 78.06(4) 11_554 11_554
C7 N1 Pd1 117.37(16) . .
C7 N1 H1 121.3 . .
Pd1 N1 H1 121.3 . .
C9 O1 Pd1 124.42(15) . .
C9 O2 Pd1 123.27(15) . 11_554
C6 C1 C2 120.4(2) . .
C6 C1 C7 124.9(2) . .
C2 C1 C7 114.7(2) . .
C3 C2 C1 118.9(2) . .
C3 C2 Pd1 128.07(18) . .
C1 C2 Pd1 113.03(16) . .
C2 C3 C4 120.0(3) . .
C2 C3 H3 120.0 . .
C4 C3 H3 120.0 . .
C5 C4 C3 121.1(3) . .
C5 C4 H4 119.5 . .
C3 C4 H4 119.5 . .
C6 C5 C4 119.6(3) . .
C6 C5 H5 120.2 . .
C4 C5 H5 120.2 . .
C5 C6 C1 120.0(3) . .
C5 C6 H6 120.0 . .
C1 C6 H6 120.0 . .
N1 C7 C1 113.9(2) . .
N1 C7 C8 122.8(2) . .
C1 C7 C8 123.3(2) . .
C7 C8 H8A 109.5 . .
C7 C8 H8B 109.5 . .
H8A C8 H8B 109.5 . .
C7 C8 H8C 109.5 . .
H8A C8 H8C 109.5 . .
H8B C8 H8C 109.5 . .
O2 C9 O1 125.7(2) . .
O2 C9 C10 118.9(2) . .
O1 C9 C10 115.4(2) . .
C9 C10 H10A 109.5 . .
C9 C10 H10B 109.5 . .
H10A C10 H10B 109.5 . .
C9 C10 H10C 109.5 . .
H10A C10 H10C 109.5 . .
H10B C10 H10C 109.5 . .

loop_
_geom_bond_atom_site_label_1
_geom_bond_atom_site_label_2
_geom_bond_distance
_geom_bond_site_symmetry_2
Pd1 C2 1.965(2) .
Pd1 N1 1.997(2) .
Pd1 O1 2.0548(16) .
Pd1 O2 2.1535(15) 11_554
Pd1 Pd1 2.8895(4) 11_554
N1 C7 1.287(3) .
N1 H1 0.8800 .
O1 C9 1.256(3) .
O2 C9 1.253(3) .
O2 Pd1 2.1534(15) 11_554
C1 C6 1.399(3) .
C1 C2 1.409(3) .
C1 C7 1.464(3) .
C2 C3 1.396(3) .
C3 C4 1.395(4) .
C3 H3 0.9500 .
C4 C5 1.385(5) .
C4 H4 0.9500 .
C5 C6 1.390(4) .
C5 H5 0.9500 .
C6 H6 0.9500 .
C7 C8 1.501(4) .
C8 H8A 0.9800 .
C8 H8B 0.9800 .
C8 H8C 0.9800 .
C9 C10 1.496(3) .
C10 H10A 0.9800 .
C10 H10B 0.9800 .
C10 H10C 0.9800 .

loop_
_geom_hbond_atom_site_label_D
_geom_hbond_atom_site_label_H
_geom_hbond_atom_site_label_A
_geom_hbond_distance_DH
_geom_hbond_distance_HA
_geom_hbond_distance_DA
_geom_hbond_angle_DHA
_geom_hbond_site_symmetry_A
N1 H1 O2 0.88 2.08 2.931(2) 161.5 12_554
